data_8102440
loop_
_publ_author_name
'Ming Yue'
'Yue Zou'

_publ_section_title
;
 Crystal structure of
 dichlorobis((S,E)-N-((furan-2-yl)methylene)-1-phenylethanamine)palladium(II),
 PdCl2(C13H13NO)2
;
_journal_issue 3
_journal_name_full 'Zeitschrift f\"ur Kristallographie - New Crystal Structures'
_journal_page_first 449
_journal_volume 224
_journal_year 2009
_chemical_absolute_configuration rmad
_chemical_formula_sum 'C26 H26 Cl2 N2 O2 Pd'
_chemical_formula_weight 575.79
_chemical_name_common
;
chloro bis((S,E)-N-((furan-2-yl)methylene)-1-phenylethanamine) palladium(II)
;
_chemical_name_systematic
; 
chloro bis((S,E)-N-((furan-2-yl)methylene)-1
-phenylethanamine) palladium (II), [Pd(Cl)~2~(C~13~H~13~NO)] 
;
_space_group_IT_number 19
_symmetry_cell_setting orthorhombic
_symmetry_space_group_name_Hall 'P 2ac 2ab'
_symmetry_space_group_name_H-M 'P 21 21 21'
_atom_sites_solution_hydrogens geom
_atom_sites_solution_primary direct
_atom_sites_solution_secondary difmap
_audit_creation_method SHELXL-97
_cell_angle_alpha 90.00
_cell_angle_beta 90.00
_cell_angle_gamma 90.00
_cell_formula_units_Z 4
_cell_length_a 12.196(2)
_cell_length_b 14.143(3)
_cell_length_c 14.479(3)
_cell_measurement_reflns_used 7718
_cell_measurement_temperature 113(2)
_cell_measurement_theta_max 27.892
_cell_measurement_theta_min 2.013
_cell_volume 2497.5(8)
_computing_cell_refinement crystalclear
_computing_data_collection crystalclear
_computing_data_reduction crystalclear
_computing_molecular_graphics 'Bruker SHELXTL'
_computing_publication_material 'Bruker SHELXTL'
_computing_structure_refinement 'SHELXL-97 (Sheldrick, 1997)'
_computing_structure_solution 'SHELXS-97 (Sheldrick, 1990)'
_diffrn_ambient_temperature 113(2)
_diffrn_measured_fraction_theta_full 0.996
_diffrn_measured_fraction_theta_max 0.996
_diffrn_measurement_device_type 'rigaku saturn'
_diffrn_measurement_method '\w scans'
_diffrn_radiation_monochromator confocal
_diffrn_radiation_source 'rotating anode'
_diffrn_radiation_type MoK\a
_diffrn_radiation_wavelength 0.71073
_diffrn_reflns_av_R_equivalents 0.0532
_diffrn_reflns_av_sigmaI/netI 0.0546
_diffrn_reflns_limit_h_max 16
_diffrn_reflns_limit_h_min -16
_diffrn_reflns_limit_k_max 18
_diffrn_reflns_limit_k_min -18
_diffrn_reflns_limit_l_max 19
_diffrn_reflns_limit_l_min -13
_diffrn_reflns_number 20769
_diffrn_reflns_theta_full 27.88
_diffrn_reflns_theta_max 27.88
_diffrn_reflns_theta_min 2.01
_diffrn_standards_decay_% 0
_diffrn_standards_interval_count 0
_diffrn_standards_interval_time 0
_diffrn_standards_number 0
_exptl_absorpt_coefficient_mu 0.983
_exptl_absorpt_correction_T_max 0.8747
_exptl_absorpt_correction_T_min 0.8586
_exptl_absorpt_correction_type multi-scan
_exptl_absorpt_process_details crystalclear
_exptl_crystal_colour orange
_exptl_crystal_density_diffrn 1.531
_exptl_crystal_density_method 'not measured'
_exptl_crystal_description block
_exptl_crystal_F_000 1168
_exptl_crystal_size_max 0.16
_exptl_crystal_size_mid 0.14
_exptl_crystal_size_min 0.14
_refine_diff_density_max 0.622
_refine_diff_density_min -0.637
_refine_diff_density_rms 0.075
_refine_ls_abs_structure_details 'Flack H D (1983), Acta Cryst. A39, 876-881'
_refine_ls_abs_structure_Flack -0.029(18)
_refine_ls_extinction_method none
_refine_ls_goodness_of_fit_ref 1.008
_refine_ls_hydrogen_treatment constr
_refine_ls_matrix_type full
_refine_ls_number_parameters 344
_refine_ls_number_reflns 5935
_refine_ls_number_restraints 216
_refine_ls_restrained_S_all 1.002
_refine_ls_R_factor_all 0.0376
_refine_ls_R_factor_gt 0.0326
_refine_ls_shift/su_max 0.004
_refine_ls_shift/su_mean 0.000
_refine_ls_structure_factor_coef Fsqd
_refine_ls_weighting_details 'calc w=1/[\s^2^(Fo^2^)+(0.0286P)^2^+0.0985P] where P=(Fo^2^+2Fc^2^)/3'
_refine_ls_weighting_scheme calc
_refine_ls_wR_factor_gt 0.0671
_refine_ls_wR_factor_ref 0.0693
_reflns_number_gt 5376
_reflns_number_total 5935
_reflns_threshold_expression >2sigma(I)
_cod_data_source_file 1267-2605.cff
_cod_data_source_block r81107f
_cod_depositor_comments
;
The following automatic conversions were performed:
'_symmetry_cell_setting' value 'Orthorhombic' changed to 'orthorhombic'
according to '/home/saulius/struct/CIF-dictionaries/cif_core.dic'
dictionary named 'cif_core.dic' version 2.4.1 from
2010-06-29.

'_exptl_absorpt_correction_type' value 'MULTI-SCAN' changed
to 'multi-scan' according to
'/home/saulius/struct/CIF-dictionaries/cif_core.dic' dictionary named
'cif_core.dic' version 2.4.1 from
2010-06-29.

'_refine_ls_hydrogen_treatment' value 'CONSTR' changed to
'constr' according to '/home/saulius/struct/CIF-dictionaries/cif_core.dic'
dictionary named 'cif_core.dic' version 2.4.1 from 2010-06-29.

Automatic conversion script
Id: cif_fix_enum 1555 2011-01-17 13:19:09Z saulius 
;
_cod_original_cell_volume 2497.4(9)
_cod_original_sg_symbol_H-M P2(1)2(1)2(1)
_cod_database_code 8102440

loop_
_symmetry_equiv_pos_as_xyz
'x, y, z'
'-x+1/2, -y, z+1/2'
'-x, y+1/2, -z+1/2'
'x+1/2, -y+1/2, -z'

loop_
_atom_site_label
_atom_site_type_symbol
_atom_site_fract_x
_atom_site_fract_y
_atom_site_fract_z
_atom_site_U_iso_or_equiv
_atom_site_adp_type
_atom_site_occupancy
_atom_site_symmetry_multiplicity
_atom_site_calc_flag
_atom_site_refinement_flags
_atom_site_disorder_assembly
_atom_site_disorder_group
Pd1 Pd 0.739692(16) 0.425684(12) 0.449378(14) 0.01945(6) Uani 1 1 d . A .
Cl1 Cl 0.73854(6) 0.26216(4) 0.45425(5) 0.02910(15) Uani 1 1 d . . .
Cl2 Cl 0.74133(5) 0.58996(4) 0.44315(5) 0.02495(14) Uani 1 1 d . . .
O2 O 0.63847(16) 0.39624(12) 0.62914(13) 0.0235(4) Uani 1 1 d . A .
N1 N 0.90383(16) 0.42725(15) 0.46125(16) 0.0210(5) Uani 1 1 d . . .
N2 N 0.57488(17) 0.42657(15) 0.43961(16) 0.0212(4) Uani 1 1 d . . .
O1 O 1.0234(10) 0.3889(10) 0.2332(9) 0.025(2) Uani 0.354(11) 1 d PDU A 1
C1 C 0.9599(11) 0.3762(14) 0.1545(11) 0.020(2) Uani 0.354(11) 1 d PDU A 1
H1A H 0.9884 0.3634 0.0963 0.024 Uiso 0.354(11) 1 calc PR A 1
C2 C 0.8511(11) 0.3849(13) 0.1729(12) 0.025(2) Uani 0.354(11) 1 d PDU A 1
H2A H 0.7945 0.3898 0.1302 0.031 Uiso 0.354(11) 1 calc PR A 1
C3 C 0.8414(15) 0.3848(16) 0.2730(12) 0.025(2) Uani 0.354(11) 1 d PDU A 1
H3A H 0.7782 0.3797 0.3086 0.030 Uiso 0.354(11) 1 calc PR A 1
C4 C 0.9469(15) 0.394(4) 0.3021(8) 0.023(2) Uani 0.354(11) 1 d PDU A 1
C5 C 0.9751(2) 0.40961(17) 0.39878(19) 0.0218(6) Uani 0.354(11) 1 d PD A 1
H5A H 1.0486 0.4067 0.4158 0.026 Uiso 0.354(11) 1 calc PR A 1
O1' O 0.8578(5) 0.3948(6) 0.2615(4) 0.0253(13) Uani 0.646(11) 1 d PDU A 2
C1' C 0.8818(6) 0.3775(7) 0.1684(6) 0.0271(16) Uani 0.646(11) 1 d PDU A 2
H1'A H 0.8290 0.3717 0.1225 0.033 Uiso 0.646(11) 1 calc PR A 2
C2' C 0.9892(6) 0.3702(8) 0.1535(6) 0.0281(16) Uani 0.646(11) 1 d PDU A 2
H2'A H 1.0243 0.3639 0.0968 0.034 Uiso 0.646(11) 1 calc PR A 2
C3' C 1.0401(9) 0.3741(7) 0.2436(7) 0.0234(16) Uani 0.646(11) 1 d PDU A 2
H3'A H 1.1140 0.3667 0.2576 0.028 Uiso 0.646(11) 1 calc PR A 2
C4' C 0.9571(8) 0.391(2) 0.3029(5) 0.0236(16) Uani 0.646(11) 1 d PDU A 2
C5' C 0.9751(2) 0.40961(17) 0.39878(19) 0.0218(6) Uani 0.646(11) 1 d P A 2
H5'A H 1.0478 0.4088 0.4181 0.026 Uiso 0.646(11) 1 calc PR A 2
C6 C 0.9411(2) 0.44836(18) 0.5573(2) 0.0261(6) Uani 1 1 d . A .
H6A H 0.8814 0.4830 0.5874 0.031 Uiso 1 1 calc R . .
C7 C 0.9538(3) 0.3564(2) 0.6088(2) 0.0345(8) Uani 1 1 d . . .
H7A H 0.8874 0.3204 0.6038 0.052 Uiso 1 1 calc R A .
H7B H 0.9688 0.3692 0.6727 0.052 Uiso 1 1 calc R . .
H7C H 1.0134 0.3210 0.5827 0.052 Uiso 1 1 calc R . .
C8 C 1.0415(2) 0.51295(17) 0.5593(2) 0.0227(6) Uani 1 1 d . . .
C9 C 1.0276(2) 0.60828(18) 0.5341(2) 0.0275(7) Uani 1 1 d . A .
H9A H 0.9600 0.6288 0.5122 0.033 Uiso 1 1 calc R . .
C10 C 1.1131(2) 0.67179(19) 0.5413(2) 0.0290(6) Uani 1 1 d . . .
H10A H 1.1027 0.7347 0.5246 0.035 Uiso 1 1 calc R A .
C11 C 1.2140(3) 0.6422(2) 0.5733(2) 0.0323(7) Uani 1 1 d . A .
H11A H 1.2712 0.6852 0.5797 0.039 Uiso 1 1 calc R . .
C12 C 1.2295(3) 0.54803(19) 0.5958(2) 0.0343(7) Uani 1 1 d . . .
H12A H 1.2981 0.5274 0.6152 0.041 Uiso 1 1 calc R A .
C13 C 1.1433(2) 0.48418(19) 0.5897(2) 0.0295(7) Uani 1 1 d . A .
H13A H 1.1543 0.4214 0.6063 0.035 Uiso 1 1 calc R . .
C14 C 0.6347(2) 0.37887(18) 0.7219(2) 0.0278(7) Uani 1 1 d . . .
H14A H 0.6948 0.3820 0.7613 0.033 Uiso 1 1 calc R . .
C15 C 0.5330(2) 0.3568(2) 0.7484(2) 0.0290(7) Uani 1 1 d . . .
H15A H 0.5102 0.3425 0.8081 0.035 Uiso 1 1 calc R . .
C16 C 0.4667(2) 0.35928(19) 0.6687(2) 0.0255(6) Uani 1 1 d . A .
H16A H 0.3921 0.3465 0.6653 0.031 Uiso 1 1 calc R . .
C17 C 0.5336(2) 0.38406(19) 0.5979(2) 0.0208(6) Uani 1 1 d . . .
C18 C 0.5074(2) 0.40410(17) 0.50334(19) 0.0210(6) Uani 1 1 d . A .
H18A H 0.4338 0.4004 0.4868 0.025 Uiso 1 1 calc R . .
C19 C 0.5329(2) 0.4505(2) 0.3446(2) 0.0286(7) Uani 1 1 d . A .
H19A H 0.5914 0.4856 0.3133 0.034 Uiso 1 1 calc R . .
C20 C 0.5168(3) 0.3594(2) 0.2913(2) 0.0466(10) Uani 1 1 d . . .
H20A H 0.5831 0.3230 0.2930 0.070 Uiso 1 1 calc R A .
H20B H 0.4987 0.3738 0.2283 0.070 Uiso 1 1 calc R . .
H20C H 0.4583 0.3237 0.3186 0.070 Uiso 1 1 calc R . .
C21 C 0.4331(2) 0.51496(18) 0.3469(2) 0.0224(6) Uani 1 1 d . . .
C22 C 0.3272(3) 0.4844(2) 0.3315(2) 0.0316(7) Uani 1 1 d . A .
H22A H 0.3137 0.4204 0.3223 0.038 Uiso 1 1 calc R . .
C23 C 0.2408(3) 0.54820(19) 0.3296(2) 0.0322(7) Uani 1 1 d . . .
H23A H 0.1699 0.5267 0.3189 0.039 Uiso 1 1 calc R A .
C24 C 0.2594(2) 0.64295(18) 0.34328(19) 0.0282(6) Uani 1 1 d . A .
H24A H 0.2015 0.6856 0.3402 0.034 Uiso 1 1 calc R . .
C25 C 0.3645(2) 0.67485(19) 0.3617(2) 0.0280(7) Uani 1 1 d . . .
H25A H 0.3771 0.7386 0.3731 0.034 Uiso 1 1 calc R A .
C26 C 0.4506(2) 0.61113(19) 0.3630(2) 0.0248(6) Uani 1 1 d . A .
H26A H 0.5213 0.6327 0.3747 0.030 Uiso 1 1 calc R . .

loop_
_atom_site_aniso_label
_atom_site_aniso_U_11
_atom_site_aniso_U_22
_atom_site_aniso_U_33
_atom_site_aniso_U_23
_atom_site_aniso_U_13
_atom_site_aniso_U_12
Pd1 0.02034(10) 0.01983(9) 0.01817(10) -0.00132(8) 0.00184(8) 0.00241(7)
Cl1 0.0265(4) 0.0193(3) 0.0415(4) -0.0047(3) -0.0020(5) 0.0022(2)
Cl2 0.0263(4) 0.0203(2) 0.0282(3) 0.0031(3) 0.0048(5) 0.0030(2)
O2 0.0223(10) 0.0307(9) 0.0174(10) 0.0003(9) -0.0019(8) -0.0020(7)
N1 0.0238(11) 0.0218(9) 0.0176(12) -0.0023(13) -0.0003(9) 0.0008(9)
N2 0.0230(11) 0.0239(9) 0.0166(12) -0.0039(13) -0.0020(9) 0.0044(9)
O1 0.015(4) 0.032(4) 0.026(3) 0.010(3) 0.001(3) 0.003(3)
C1 0.016(4) 0.026(3) 0.019(3) 0.000(3) 0.007(4) 0.005(4)
C2 0.025(5) 0.025(3) 0.026(4) 0.003(3) -0.004(4) -0.005(4)
C3 0.024(4) 0.028(4) 0.023(4) 0.010(3) 0.008(4) -0.004(3)
C4 0.025(4) 0.023(4) 0.021(4) 0.004(3) 0.004(3) -0.002(4)
C5 0.0230(15) 0.0204(12) 0.0220(15) -0.0041(12) -0.0002(11) -0.0002(10)
O1' 0.019(2) 0.033(2) 0.024(2) 0.0131(18) 0.0106(17) -0.0038(16)
C1' 0.023(4) 0.031(2) 0.028(3) 0.007(2) -0.011(3) -0.001(3)
C2' 0.027(4) 0.034(3) 0.023(2) 0.001(2) 0.012(3) 0.002(3)
C3' 0.019(3) 0.028(3) 0.023(3) 0.009(2) -0.003(2) -0.001(2)
C4' 0.026(3) 0.023(3) 0.022(3) 0.003(2) 0.000(2) -0.003(3)
C5' 0.0230(15) 0.0204(12) 0.0220(15) -0.0041(12) -0.0002(11) -0.0002(10)
C6 0.0281(14) 0.0318(13) 0.0184(14) -0.0002(14) 0.0015(13) 0.0002(10)
C7 0.0352(19) 0.0424(17) 0.0261(18) 0.0062(16) -0.0038(14) -0.0088(14)
C8 0.0280(15) 0.0250(12) 0.0150(14) -0.0050(13) -0.0002(13) -0.0009(10)
C9 0.0336(17) 0.0279(13) 0.0211(16) -0.0039(13) 0.0012(13) 0.0071(11)
C10 0.0423(18) 0.0249(12) 0.0198(16) -0.0010(13) -0.0003(15) 0.0009(11)
C11 0.0368(19) 0.0298(13) 0.0303(18) -0.0018(13) -0.0108(14) -0.0078(12)
C12 0.0331(18) 0.0322(13) 0.0377(18) 0.0008(13) -0.0126(15) -0.0021(13)
C13 0.0361(18) 0.0249(12) 0.0276(17) -0.0042(13) -0.0092(14) -0.0030(12)
C14 0.0357(18) 0.0286(14) 0.0189(15) -0.0003(13) -0.0082(13) 0.0018(12)
C15 0.0308(17) 0.0363(15) 0.0199(16) 0.0067(14) 0.0044(13) 0.0019(12)
C16 0.0217(15) 0.0309(13) 0.0240(17) -0.0009(13) 0.0025(12) 0.0018(11)
C17 0.0169(15) 0.0236(12) 0.0220(16) -0.0036(12) -0.0021(12) 0.0013(10)
C18 0.0152(14) 0.0238(13) 0.0241(16) 0.0001(12) -0.0022(11) 0.0013(10)
C19 0.0386(18) 0.0328(14) 0.0145(14) 0.0008(13) -0.0024(13) 0.0067(12)
C20 0.077(3) 0.0416(18) 0.0210(19) -0.0063(16) -0.0150(18) 0.0278(18)
C21 0.0284(16) 0.0252(12) 0.0134(14) 0.0019(12) -0.0018(12) 0.0015(11)
C22 0.0317(17) 0.0251(13) 0.038(2) 0.0001(14) -0.0104(15) -0.0013(12)
C23 0.0248(16) 0.0362(13) 0.0357(18) 0.0006(13) -0.0100(14) -0.0042(12)
C24 0.0269(16) 0.0315(12) 0.0264(15) 0.0030(12) -0.0040(14) 0.0063(13)
C25 0.0294(17) 0.0248(12) 0.0298(18) 0.0007(14) -0.0032(13) -0.0034(11)
C26 0.0214(15) 0.0267(12) 0.0263(17) 0.0029(13) -0.0020(13) -0.0041(11)

loop_
_atom_type_symbol
_atom_type_description
_atom_type_scat_dispersion_real
_atom_type_scat_dispersion_imag
_atom_type_scat_source
C C 0.0033 0.0016 'International Tables Vol C Tables 4.2.6.8 and 6.1.1.4'
H H 0.0000 0.0000 'International Tables Vol C Tables 4.2.6.8 and 6.1.1.4'
N N 0.0061 0.0033 'International Tables Vol C Tables 4.2.6.8 and 6.1.1.4'
O O 0.0106 0.0060 'International Tables Vol C Tables 4.2.6.8 and 6.1.1.4'
Cl Cl 0.1484 0.1585 'International Tables Vol C Tables 4.2.6.8 and 6.1.1.4'
Pd Pd -0.9988 1.0072 'International Tables Vol C Tables 4.2.6.8 and 6.1.1.4'

loop_
_geom_angle_atom_site_label_1
_geom_angle_atom_site_label_2
_geom_angle_atom_site_label_3
_geom_angle
_geom_angle_site_symmetry_1
_geom_angle_site_symmetry_3
_geom_angle_publ_flag
N1 Pd1 N2 178.67(9) . . ?
N1 Pd1 Cl1 90.83(6) . . ?
N2 Pd1 Cl1 90.13(6) . . ?
N1 Pd1 Cl2 89.07(6) . . ?
N2 Pd1 Cl2 89.98(6) . . ?
Cl1 Pd1 Cl2 179.50(3) . . ?
C14 O2 C17 105.8(2) . . ?
C5 N1 C6 119.4(2) . . ?
C5 N1 Pd1 127.91(19) . . ?
C6 N1 Pd1 112.67(16) . . ?
C18 N2 C19 119.8(2) . . ?
C18 N2 Pd1 126.23(19) . . ?
C19 N2 Pd1 113.86(17) . . ?
C4 O1 C1 103.0(10) . . ?
C2 C1 O1 111.8(13) . . ?
C2 C1 H1A 124.1 . . ?
O1 C1 H1A 124.1 . . ?
C1 C2 C3 106.0(14) . . ?
C1 C2 H2A 127.0 . . ?
C3 C2 H2A 127.0 . . ?
C4 C3 C2 103.4(13) . . ?
C4 C3 H3A 128.3 . . ?
C2 C3 H3A 128.3 . . ?
C3 C4 O1 114.5(11) . . ?
C3 C4 C5 122.3(13) . . ?
O1 C4 C5 123.2(13) . . ?
N1 C5 C4 123.3(8) . . ?
N1 C5 H5A 118.4 . . ?
C4 C5 H5A 118.4 . . ?
C4' O1' C1' 103.5(5) . . ?
C2' C1' O1' 112.0(7) . . ?
C2' C1' H1'A 124.0 . . ?
O1' C1' H1'A 124.0 . . ?
C1' C2' C3' 105.9(7) . . ?
C1' C2' H2'A 127.1 . . ?
C3' C2' H2'A 127.1 . . ?
C4' C3' C2' 105.0(7) . . ?
C4' C3' H3'A 127.5 . . ?
C2' C3' H3'A 127.5 . . ?
C3' C4' O1' 113.4(6) . . ?
N1 C6 C7 108.6(2) . . ?
N1 C6 C8 112.5(2) . . ?
C7 C6 C8 115.1(2) . . ?
N1 C6 H6A 106.7 . . ?
C7 C6 H6A 106.7 . . ?
C8 C6 H6A 106.7 . . ?
C6 C7 H7A 109.5 . . ?
C6 C7 H7B 109.5 . . ?
H7A C7 H7B 109.5 . . ?
C6 C7 H7C 109.5 . . ?
H7A C7 H7C 109.5 . . ?
H7B C7 H7C 109.5 . . ?
C13 C8 C9 118.3(3) . . ?
C13 C8 C6 123.5(2) . . ?
C9 C8 C6 118.1(2) . . ?
C10 C9 C8 120.8(3) . . ?
C10 C9 H9A 119.6 . . ?
C8 C9 H9A 119.6 . . ?
C11 C10 C9 120.1(3) . . ?
C11 C10 H10A 119.9 . . ?
C9 C10 H10A 119.9 . . ?
C10 C11 C12 119.5(3) . . ?
C10 C11 H11A 120.2 . . ?
C12 C11 H11A 120.2 . . ?
C11 C12 C13 120.5(3) . . ?
C11 C12 H12A 119.7 . . ?
C13 C12 H12A 119.7 . . ?
C8 C13 C12 120.7(3) . . ?
C8 C13 H13A 119.7 . . ?
C12 C13 H13A 119.7 . . ?
C15 C14 O2 110.8(3) . . ?
C15 C14 H14A 124.6 . . ?
O2 C14 H14A 124.6 . . ?
C14 C15 C16 107.0(3) . . ?
C14 C15 H15A 126.5 . . ?
C16 C15 H15A 126.5 . . ?
C17 C16 C15 106.4(2) . . ?
C17 C16 H16A 126.8 . . ?
C15 C16 H16A 126.8 . . ?
C16 C17 O2 110.1(3) . . ?
C16 C17 C18 129.7(3) . . ?
O2 C17 C18 120.0(3) . . ?
N2 C18 C17 126.5(3) . . ?
N2 C18 H18A 116.7 . . ?
C17 C18 H18A 116.7 . . ?
N2 C19 C20 108.6(2) . . ?
N2 C19 C21 112.8(2) . . ?
C20 C19 C21 114.6(3) . . ?
N2 C19 H19A 106.8 . . ?
C20 C19 H19A 106.8 . . ?
C21 C19 H19A 106.8 . . ?
C19 C20 H20A 109.5 . . ?
C19 C20 H20B 109.5 . . ?
H20A C20 H20B 109.5 . . ?
C19 C20 H20C 109.5 . . ?
H20A C20 H20C 109.5 . . ?
H20B C20 H20C 109.5 . . ?
C22 C21 C26 118.4(3) . . ?
C22 C21 C19 123.9(2) . . ?
C26 C21 C19 117.7(3) . . ?
C21 C22 C23 120.7(3) . . ?
C21 C22 H22A 119.7 . . ?
C23 C22 H22A 119.7 . . ?
C24 C23 C22 120.4(3) . . ?
C24 C23 H23A 119.8 . . ?
C22 C23 H23A 119.8 . . ?
C23 C24 C25 119.9(3) . . ?
C23 C24 H24A 120.0 . . ?
C25 C24 H24A 120.0 . . ?
C24 C25 C26 119.5(2) . . ?
C24 C25 H25A 120.2 . . ?
C26 C25 H25A 120.2 . . ?
C25 C26 C21 121.0(3) . . ?
C25 C26 H26A 119.5 . . ?
C21 C26 H26A 119.5 . . ?

loop_
_geom_bond_atom_site_label_1
_geom_bond_atom_site_label_2
_geom_bond_distance
_geom_bond_site_symmetry_2
_geom_bond_publ_flag
Pd1 N1 2.009(2) . ?
Pd1 N2 2.015(2) . ?
Pd1 Cl1 2.3139(7) . ?
Pd1 Cl2 2.3252(7) . ?
O2 C14 1.367(3) . ?
O2 C17 1.368(3) . ?
N1 C5 1.279(3) . ?
N1 C6 1.493(4) . ?
N2 C18 1.277(3) . ?
N2 C19 1.506(4) . ?
O1 C4 1.367(9) . ?
O1 C1 1.390(9) . ?
C1 C2 1.358(9) . ?
C1 H1A 0.9300 . ?
C2 C3 1.454(9) . ?
C2 H2A 0.9300 . ?
C3 C4 1.360(9) . ?
C3 H3A 0.9300 . ?
C4 C5 1.459(9) . ?
C5 H5A 0.9300 . ?
O1' C4' 1.352(7) . ?
O1' C1' 1.401(6) . ?
C1' C2' 1.332(6) . ?
C1' H1'A 0.9300 . ?
C2' C3' 1.445(7) . ?
C2' H2'A 0.9300 . ?
C3' C4' 1.349(7) . ?
C3' H3'A 0.9300 . ?
C6 C7 1.508(4) . ?
C6 C8 1.528(4) . ?
C6 H6A 0.9800 . ?
C7 H7A 0.9600 . ?
C7 H7B 0.9600 . ?
C7 H7C 0.9600 . ?
C8 C13 1.378(4) . ?
C8 C9 1.407(4) . ?
C9 C10 1.380(4) . ?
C9 H9A 0.9300 . ?
C10 C11 1.380(4) . ?
C10 H10A 0.9300 . ?
C11 C12 1.384(4) . ?
C11 H11A 0.9300 . ?
C12 C13 1.389(4) . ?
C12 H12A 0.9300 . ?
C13 H13A 0.9300 . ?
C14 C15 1.336(4) . ?
C14 H14A 0.9300 . ?
C15 C16 1.409(4) . ?
C15 H15A 0.9300 . ?
C16 C17 1.356(4) . ?
C16 H16A 0.9300 . ?
C17 C18 1.434(4) . ?
C18 H18A 0.9300 . ?
C19 C20 1.515(4) . ?
C19 C21 1.521(4) . ?
C19 H19A 0.9800 . ?
C20 H20A 0.9600 . ?
C20 H20B 0.9600 . ?
C20 H20C 0.9600 . ?
C21 C22 1.379(4) . ?
C21 C26 1.396(4) . ?
C22 C23 1.387(4) . ?
C22 H22A 0.9300 . ?
C23 C24 1.374(4) . ?
C23 H23A 0.9300 . ?
C24 C25 1.384(4) . ?
C24 H24A 0.9300 . ?
C25 C26 1.384(4) . ?
C25 H25A 0.9300 . ?
C26 H26A 0.9300 . ?

loop_
_geom_torsion_atom_site_label_1
_geom_torsion_atom_site_label_2
_geom_torsion_atom_site_label_3
_geom_torsion_atom_site_label_4
_geom_torsion
_geom_torsion_site_symmetry_1
_geom_torsion_site_symmetry_2
_geom_torsion_site_symmetry_3
_geom_torsion_site_symmetry_4
_geom_torsion_publ_flag
N2 Pd1 N1 C5 -147(4) . . . . ?
Cl1 Pd1 N1 C5 76.9(2) . . . . ?
Cl2 Pd1 N1 C5 -102.6(2) . . . . ?
N2 Pd1 N1 C6 36(4) . . . . ?
Cl1 Pd1 N1 C6 -100.48(16) . . . . ?
Cl2 Pd1 N1 C6 80.01(16) . . . . ?
N1 Pd1 N2 C18 -66(4) . . . . ?
Cl1 Pd1 N2 C18 70.0(2) . . . . ?
Cl2 Pd1 N2 C18 -110.5(2) . . . . ?
N1 Pd1 N2 C19 118(4) . . . . ?
Cl1 Pd1 N2 C19 -105.82(17) . . . . ?
Cl2 Pd1 N2 C19 73.69(17) . . . . ?
C4 O1 C1 C2 7(3) . . . . ?
O1 C1 C2 C3 -12(2) . . . . ?
C1 C2 C3 C4 11(3) . . . . ?
C2 C3 C4 O1 -7(5) . . . . ?
C2 C3 C4 C5 172(4) . . . . ?
C1 O1 C4 C3 0(4) . . . . ?
C1 O1 C4 C5 -178(4) . . . . ?
C6 N1 C5 C4 -176(3) . . . . ?
Pd1 N1 C5 C4 6(3) . . . . ?
C3 C4 C5 N1 -9(6) . . . . ?
O1 C4 C5 N1 170(3) . . . . ?
C4' O1' C1' C2' -4.2(17) . . . . ?
O1' C1' C2' C3' 5.6(11) . . . . ?
C1' C2' C3' C4' -4.7(16) . . . . ?
C2' C3' C4' O1' 2(2) . . . . ?
C1' O1' C4' C3' 1(2) . . . . ?
C5 N1 C6 C7 -86.9(3) . . . . ?
Pd1 N1 C6 C7 90.8(2) . . . . ?
C5 N1 C6 C8 41.7(3) . . . . ?
Pd1 N1 C6 C8 -140.64(18) . . . . ?
N1 C6 C8 C13 -113.1(3) . . . . ?
C7 C6 C8 C13 12.0(4) . . . . ?
N1 C6 C8 C9 70.9(3) . . . . ?
C7 C6 C8 C9 -164.0(3) . . . . ?
C13 C8 C9 C10 -1.3(5) . . . . ?
C6 C8 C9 C10 175.0(3) . . . . ?
C8 C9 C10 C11 0.3(5) . . . . ?
C9 C10 C11 C12 1.6(5) . . . . ?
C10 C11 C12 C13 -2.4(5) . . . . ?
C9 C8 C13 C12 0.5(5) . . . . ?
C6 C8 C13 C12 -175.6(3) . . . . ?
C11 C12 C13 C8 1.3(5) . . . . ?
C17 O2 C14 C15 0.0(3) . . . . ?
O2 C14 C15 C16 0.4(3) . . . . ?
C14 C15 C16 C17 -0.6(3) . . . . ?
C15 C16 C17 O2 0.6(3) . . . . ?
C15 C16 C17 C18 -174.5(3) . . . . ?
C14 O2 C17 C16 -0.4(3) . . . . ?
C14 O2 C17 C18 175.3(2) . . . . ?
C19 N2 C18 C17 -176.7(2) . . . . ?
Pd1 N2 C18 C17 7.7(4) . . . . ?
C16 C17 C18 N2 -179.5(3) . . . . ?
O2 C17 C18 N2 5.7(4) . . . . ?
C18 N2 C19 C20 -84.0(3) . . . . ?
Pd1 N2 C19 C20 92.1(3) . . . . ?
C18 N2 C19 C21 44.1(3) . . . . ?
Pd1 N2 C19 C21 -139.8(2) . . . . ?
N2 C19 C21 C22 -103.6(3) . . . . ?
C20 C19 C21 C22 21.4(4) . . . . ?
N2 C19 C21 C26 78.3(3) . . . . ?
C20 C19 C21 C26 -156.7(3) . . . . ?
C26 C21 C22 C23 1.7(5) . . . . ?
C19 C21 C22 C23 -176.4(3) . . . . ?
C21 C22 C23 C24 -0.2(5) . . . . ?
C22 C23 C24 C25 -1.8(5) . . . . ?
C23 C24 C25 C26 2.2(5) . . . . ?
C24 C25 C26 C21 -0.6(5) . . . . ?
C22 C21 C26 C25 -1.3(5) . . . . ?
C19 C21 C26 C25 176.9(3) . . . . ?
